data_7049521
loop_
_publ_author_name
'Lee, Khei Yan'
'Ng, Yi Ling'
'Wang, Wai San'
'Ng, Pei Ying'
'Chan, Cheang Wei'
'Lai, Jing Wei'
'Davamani, Fabian'
'Chitra, Ebenezer'
'Lim, Wei Meng'
'Ganguly, Rakesh'
'Maah, Mohd Jamil'
'Yip, Foo Win'
'Ng, Chew Hee'

_publ_section_title
;
 Enantiomeric pairs of ternary copper(ii) complexes and their aldol-type
 condensation products: synthesis, characterization, and anticancer and
 epigenetic properties.
;
_journal_issue 15
_journal_name_full 'Dalton transactions (Cambridge, England : 2003)'
_journal_page_first 4987
_journal_page_last 4999
_journal_paper_doi 10.1039/c9dt00506d
_journal_volume 48
_journal_year 2019
_chemical_absolute_configuration ad
_chemical_formula_sum 'C15 H16 Cu N4 O7'
_chemical_formula_weight 427.86
_space_group_crystal_system triclinic
_space_group_IT_number 1
_space_group_name_Hall 'P 1'
_space_group_name_H-M_alt 'P 1'
_symmetry_space_group_name_Hall 'P 1'
_symmetry_space_group_name_H-M 'P 1'
_atom_sites_solution_hydrogens mixed
_atom_sites_solution_primary direct
_atom_sites_solution_secondary difmap
_audit_update_record
;
2018-10-19 deposited with the CCDC.    2019-03-26 downloaded from the CCDC.
;
_cell_angle_alpha 97.4994(16)
_cell_angle_beta 106.9521(16)
_cell_angle_gamma 107.5688(16)
_cell_formula_units_Z 2
_cell_length_a 7.4893(3)
_cell_length_b 9.7967(4)
_cell_length_c 12.1077(5)
_cell_measurement_reflns_used 7544
_cell_measurement_temperature 103.(2)
_cell_measurement_theta_max 27.18
_cell_measurement_theta_min 2.53
_cell_volume 786.51(6)
_computing_cell_refinement 'SAINT V8.38A (Bruker AXS Inc., 2018)'
_computing_data_collection 'APEX3 (Bruker AXS Inc., 2018)'
_computing_data_reduction 'SAINT V8.38A (Bruker AXS Inc., 2018)'
_computing_molecular_graphics 'XP (Bruker AXS Inc., 2018)'
_computing_publication_material 'APEX3 (Bruker AXS Inc., 2018)'
_computing_structure_refinement 'SHELXL-2017/1 (Sheldrick, 2017)'
_computing_structure_solution 'XS, VERSION 2013/1'
_diffrn_ambient_temperature 103.(2)
_diffrn_detector_area_resol_mean 7.4074
_diffrn_measured_fraction_theta_full 0.991
_diffrn_measured_fraction_theta_max 0.991
_diffrn_measurement_device_type 'Photon II CPADs detector'
_diffrn_measurement_method 'phi and omega scans'
_diffrn_radiation_monochromator 'Multilayer Mirror'
_diffrn_radiation_type MoK\a
_diffrn_radiation_wavelength 0.71073
_diffrn_reflns_av_R_equivalents 0.0259
_diffrn_reflns_av_unetI/netI 0.0384
_diffrn_reflns_limit_h_max 9
_diffrn_reflns_limit_h_min -9
_diffrn_reflns_limit_k_max 12
_diffrn_reflns_limit_k_min -11
_diffrn_reflns_limit_l_max 15
_diffrn_reflns_limit_l_min -14
_diffrn_reflns_number 11008
_diffrn_reflns_theta_full 27.21
_diffrn_reflns_theta_max 27.21
_diffrn_reflns_theta_min 2.52
_diffrn_source 'Incoatec microfocus source'
_diffrn_source_type 'Bruker D8 Quest'
_exptl_absorpt_coefficient_mu 1.441
_exptl_absorpt_correction_T_max 0.64
_exptl_absorpt_correction_T_min 0.53
_exptl_absorpt_correction_type multi-scan
_exptl_absorpt_process_details
;
SADABS-2016/2 - Bruker AXS area detector scaling and absorption correction
;
_exptl_crystal_colour blue
_exptl_crystal_density_diffrn 1.807
_exptl_crystal_density_method 'not measured'
_exptl_crystal_description block
_exptl_crystal_F_000 438
_exptl_crystal_size_max 0.380
_exptl_crystal_size_mid 0.340
_exptl_crystal_size_min 0.340
_refine_diff_density_max 0.330
_refine_diff_density_min -0.363
_refine_ls_abs_structure_details
;

Flack x determined using 1727 quotients [(I+)-(I-)]/[(I+)+(I-)]
(Parsons, Flack and Wagner, Acta Cryst. B69 (2013) 249-259).
;
_refine_ls_abs_structure_Flack 0.013(9)
_refine_ls_extinction_method none
_refine_ls_goodness_of_fit_ref 1.074
_refine_ls_hydrogen_treatment constr
_refine_ls_matrix_type full
_refine_ls_number_parameters 491
_refine_ls_number_reflns 5396
_refine_ls_number_restraints 471
_refine_ls_restrained_S_all 1.029
_refine_ls_R_factor_all 0.0262
_refine_ls_R_factor_gt 0.0244
_refine_ls_shift/su_max 0.002
_refine_ls_shift/su_mean 0.000
_refine_ls_structure_factor_coef Fsqd
_refine_ls_weighting_details 'w=1/[\s^2^(Fo^2^)+(0.0315P)^2^+0.1106P] where P=(Fo^2^+2Fc^2^)/3'
_refine_ls_weighting_scheme calc
_refine_ls_wR_factor_gt 0.0638
_refine_ls_wR_factor_ref 0.0645
_reflns_number_gt 5089
_reflns_number_total 5396
_reflns_threshold_expression 'I > 2\s(I)'
_cod_data_source_file c9dt00506d2.cif
_cod_data_source_block rg166
_cod_depositor_comments
;
The following automatic conversions were performed:

'_exptl_absorpt_correction_type' value 'Multi-Scan' changed to
'multi-scan' according to
/home/data/users/saulius/crontab/automatic-downloads/rss-feeds/RSC/lib/dictionaries/cif_core.dic
dictionary named 'cif_core.dic' version 2.4.2 from 2011-04-26.

Automatic conversion script
Id: cif_fix_values 4973 2017-02-22 13:04:09Z antanas 

 Adding full bibliography for 7049521--7049522.cif.
;
_cod_database_code 7049521

loop_
_space_group_symop_operation_xyz
'x, y, z'

loop_
_atom_site_type_symbol
_atom_site_label
_atom_site_fract_x
_atom_site_fract_y
_atom_site_fract_z
_atom_site_U_iso_or_equiv
_atom_site_adp_type
_atom_site_calc_flag
_atom_site_refinement_flags_adp
_atom_site_refinement_flags_posn
_atom_site_occupancy
Cu Cu1 0.23842(5) 0.36767(4) 0.73541(3) 0.01001(14) Uani d . . 1
Cu Cu2 0.42435(5) 0.60600(4) 0.32313(3) 0.01006(14) Uani d . . 1
C C1 0.0408(7) 0.4055(5) 0.5200(4) 0.0100(10) Uani d . . 1
C C2 -0.0634(5) 0.2407(4) 0.5110(3) 0.0115(7) Uani d . . 1
H H2 0.000789 0.184438 0.47068 0.014 Uiso calc U R 1
C C3 -0.2834(6) 0.1867(5) 0.4358(4) 0.0145(10) Uani d . . 1
H H3A -0.349333 0.247029 0.46847 0.017 Uiso calc U R 1
H H3B -0.298989 0.195746 0.353306 0.017 Uiso calc U R 1
C C4 0.1888(9) 0.1603(7) 0.8994(6) 0.0138(12) Uani d . . 1
H H4 0.079944 0.090052 0.834449 0.017 Uiso calc U R 1
C C5 0.2401(8) 0.1262(6) 1.0114(5) 0.0127(11) Uani d . . 1
H H5 0.162606 0.035184 1.021299 0.015 Uiso calc U R 1
C C6 0.3980(8) 0.2213(6) 1.1047(5) 0.0130(12) Uani d . . 1
H H6 0.432466 0.197439 1.179752 0.016 Uiso calc U R 1
C C7 0.5114(8) 0.3568(6) 1.0890(5) 0.0095(11) Uani d . . 1
C C8 0.6836(8) 0.4660(6) 1.1812(6) 0.0128(12) Uani d . . 1
H H8 0.728254 0.448131 1.257985 0.015 Uiso calc U R 1
C C9 0.7838(8) 0.5959(6) 1.1589(5) 0.0140(12) Uani d . . 1
H H9 0.898842 0.665871 1.220341 0.017 Uiso calc U R 1
C C10 0.7194(8) 0.6281(6) 1.0460(5) 0.0101(11) Uani d . . 1
C C11 0.8105(8) 0.7600(6) 1.0162(5) 0.0133(12) Uani d . . 1
H H11 0.923459 0.836232 1.074182 0.016 Uiso calc U R 1
C C12 0.7366(8) 0.7777(6) 0.9046(5) 0.0137(11) Uani d . . 1
H H12 0.799482 0.865553 0.884176 0.016 Uiso calc U R 1
C C13 0.5679(8) 0.6666(6) 0.8197(6) 0.0131(12) Uani d . . 1
H H13 0.516767 0.681359 0.742418 0.016 Uiso calc U R 1
C C14 0.5500(8) 0.5202(6) 0.9528(5) 0.0085(11) Uani d . . 1
C C15 0.4492(8) 0.3856(6) 0.9760(5) 0.0092(11) Uani d . . 1
C C16 0.6460(7) 0.5464(5) 0.5228(4) 0.0101(9) Uani d . . 1
C C17 0.7943(5) 0.6912(4) 0.5181(3) 0.0111(7) Uani d . . 1
H H17 0.902579 0.668613 0.49581 0.013 Uiso calc U R 1
C C18 0.8897(8) 0.8006(5) 0.6376(4) 0.0209(11) Uani d . . 1
H H18A 0.783788 0.818877 0.66389 0.025 Uiso calc U R 1
H H18B 0.963838 0.758168 0.696857 0.025 Uiso calc U R 1
C C19 0.4723(8) 0.8197(6) 0.1626(6) 0.0122(12) Uani d . . 1
H H19 0.579779 0.889166 0.228701 0.015 Uiso calc U R 1
C C20 0.4258(8) 0.8574(6) 0.0536(5) 0.0128(11) Uani d . . 1
H H20 0.501629 0.950146 0.045409 0.015 Uiso calc U R 1
C C21 0.2672(8) 0.7578(6) -0.0429(5) 0.0134(12) Uani d . . 1
H H21 0.234272 0.781719 -0.118029 0.016 Uiso calc U R 1
C C22 0.1551(8) 0.6210(7) -0.0296(5) 0.0123(11) Uani d . . 1
C C23 -0.0169(8) 0.5123(6) -0.1222(6) 0.0126(12) Uani d . . 1
H H23 -0.059938 0.531094 -0.198761 0.015 Uiso calc U R 1
C C24 -0.1185(8) 0.3839(6) -0.1025(5) 0.0112(11) Uani d . . 1
H H24 -0.232708 0.314353 -0.164741 0.013 Uiso calc U R 1
C C25 -0.0549(8) 0.3515(6) 0.0126(5) 0.0119(11) Uani d . . 1
C C26 -0.1522(8) 0.2178(6) 0.0380(5) 0.0119(11) Uani d . . 1
H H26 -0.267852 0.144762 -0.020787 0.014 Uiso calc U R 1
C C27 -0.0760(8) 0.1954(6) 0.1501(5) 0.0132(12) Uani d . . 1
H H27 -0.137374 0.105431 0.168469 0.016 Uiso calc U R 1
C C28 0.0932(8) 0.3068(6) 0.2370(5) 0.0101(11) Uani d . . 1
H H28 0.144077 0.29102 0.313894 0.012 Uiso calc U R 1
C C29 0.1086(8) 0.4538(6) 0.1015(5) 0.0103(11) Uani d . . 1
C C30 0.2166(8) 0.5941(6) 0.0832(5) 0.0108(11) Uani d . . 1
N N1 -0.0265(7) 0.2160(5) 0.6326(4) 0.0126(10) Uani d . . 1
H H1A -0.02426 0.123664 0.632826 0.015 Uiso calc U R 1
H H1B -0.124421 0.2261 0.659491 0.015 Uiso calc U R 1
N N2 0.2878(7) 0.2867(5) 0.8827(4) 0.0101(10) Uani d . . 1
N N3 0.4778(7) 0.5423(5) 0.8436(4) 0.0102(10) Uani d . . 1
N N4 0.6919(7) 0.7554(6) 0.4248(4) 0.0162(11) Uani d . . 1
H H4A 0.76757 0.782594 0.379112 0.019 Uiso calc U R 1
H H4B 0.676713 0.837157 0.459805 0.019 Uiso calc U R 1
N N5 0.3718(7) 0.6898(5) 0.1783(4) 0.0107(10) Uani d . . 1
N N6 0.1842(7) 0.4346(5) 0.2135(4) 0.0102(10) Uani d . . 1
N N7 0.5088(7) 0.9768(5) 0.7356(5) 0.0166(11) Uani d . . 1
N N8 0.1341(7) 0.9928(5) 0.3264(4) 0.0131(10) Uani d . . 1
O O1 0.1788(6) 0.4813(5) 0.6198(4) 0.0141(9) Uani d . . 1
O O2 -0.0112(5) 0.4552(4) 0.4326(3) 0.0123(7) Uani d . . 1
O O3 -0.3736(5) 0.0357(4) 0.4364(4) 0.0178(9) Uani d . . 1
H H3 -0.491809 0.018972 0.433542 0.027 Uiso calc U R 1
O O4 0.4809(6) 0.4883(4) 0.4363(4) 0.0150(9) Uani d . . 1
O O5 0.6969(5) 0.4932(4) 0.6090(3) 0.0156(8) Uani d . . 1
O O6 1.0227(6) 0.9363(4) 0.6332(4) 0.0192(9) Uani d . . 1
H H6A 1.128903 0.926065 0.630676 0.029 Uiso calc U R 1
O O7 0.4255(5) 0.2705(4) 0.6550(3) 0.0168(9) Uani d . . 1
H H7A 0.348174 0.19657 0.596202 0.025 Uiso d U R 1
H H7B 0.496712 0.340993 0.633626 0.025 Uiso d U R 1
O O8 0.2416(5) 0.7028(4) 0.4065(3) 0.0154(9) Uani d . . 1
H H8A 0.31575 0.765516 0.479954 0.023 Uiso d U R 1
H H8B 0.14913 0.633035 0.424657 0.023 Uiso d U R 1
O O9 0.4519(6) 0.9922(5) 0.8215(4) 0.0239(10) Uani d . . 1
O O10 0.3799(6) 0.9076(5) 0.6354(4) 0.0345(11) Uani d . . 1
O O11 0.6905(6) 1.0273(5) 0.7479(4) 0.0225(10) Uani d . . 1
O O12 0.2546(6) 1.0424(5) 0.4326(4) 0.0233(9) Uani d . . 1
O O13 -0.0509(6) 0.9489(5) 0.3048(4) 0.0184(9) Uani d . . 1
O O14 0.2014(6) 0.9871(5) 0.2432(4) 0.0228(10) Uani d . . 1

loop_
_atom_site_aniso_label
_atom_site_aniso_U_11
_atom_site_aniso_U_22
_atom_site_aniso_U_33
_atom_site_aniso_U_12
_atom_site_aniso_U_13
_atom_site_aniso_U_23
Cu1 0.0089(3) 0.0093(3) 0.0071(3) -0.0001(2) -0.0004(2) 0.0018(2)
Cu2 0.0092(3) 0.0088(3) 0.0081(3) 0.0001(2) 0.0004(3) 0.0024(2)
C1 0.0099(19) 0.009(2) 0.011(2) 0.0045(16) 0.0041(16) -0.0009(16)
C2 0.0124(17) 0.0107(18) 0.0095(18) 0.0028(14) 0.0023(15) 0.0029(14)
C3 0.012(2) 0.011(2) 0.014(2) 0.0012(16) -0.0001(17) 0.0030(16)
C4 0.014(3) 0.014(3) 0.013(3) 0.006(2) 0.004(2) 0.001(2)
C5 0.014(3) 0.010(3) 0.020(3) 0.004(2) 0.011(2) 0.010(2)
C6 0.014(3) 0.017(3) 0.011(3) 0.009(2) 0.004(2) 0.006(2)
C7 0.011(3) 0.011(3) 0.009(3) 0.007(2) 0.004(2) 0.004(2)
C8 0.016(3) 0.017(3) 0.008(3) 0.010(2) 0.004(2) 0.003(2)
C9 0.009(2) 0.015(3) 0.016(3) 0.003(2) 0.004(2) -0.001(2)
C10 0.007(2) 0.012(3) 0.010(3) 0.003(2) 0.002(2) 0.001(2)
C11 0.012(3) 0.010(3) 0.017(3) 0.003(2) 0.006(2) 0.000(2)
C12 0.015(3) 0.012(3) 0.016(3) 0.005(2) 0.008(2) 0.006(2)
C13 0.016(3) 0.008(3) 0.017(3) 0.004(2) 0.008(2) 0.005(2)
C14 0.004(2) 0.010(3) 0.009(3) 0.003(2) 0.0007(19) 0.000(2)
C15 0.008(2) 0.013(3) 0.004(3) 0.005(2) 0.000(2) -0.001(2)
C16 0.0119(19) 0.009(2) 0.011(2) 0.0043(16) 0.0058(16) 0.0015(16)
C17 0.0092(17) 0.0109(17) 0.0108(19) 0.0021(14) 0.0016(14) 0.0031(14)
C18 0.027(3) 0.012(2) 0.015(2) 0.0009(19) 0.002(2) 0.0046(17)
C19 0.009(3) 0.010(3) 0.016(3) 0.002(2) 0.004(2) 0.005(2)
C20 0.012(3) 0.013(3) 0.013(3) 0.005(2) 0.002(2) 0.003(2)
C21 0.014(3) 0.018(3) 0.015(3) 0.010(2) 0.007(2) 0.007(2)
C22 0.010(3) 0.016(3) 0.011(3) 0.006(2) 0.003(2) 0.003(2)
C23 0.012(3) 0.017(3) 0.009(3) 0.007(2) 0.001(2) 0.003(2)
C24 0.013(3) 0.014(3) 0.003(3) 0.006(2) -0.002(2) -0.001(2)
C25 0.013(3) 0.013(3) 0.012(3) 0.006(2) 0.006(2) 0.003(2)
C26 0.007(2) 0.012(3) 0.011(3) 0.002(2) -0.001(2) -0.002(2)
C27 0.010(2) 0.010(3) 0.014(3) -0.001(2) 0.005(2) -0.001(2)
C28 0.007(2) 0.016(3) 0.006(3) 0.003(2) 0.002(2) 0.003(2)
C29 0.013(3) 0.011(3) 0.009(3) 0.005(2) 0.005(2) 0.003(2)
C30 0.010(3) 0.009(3) 0.017(3) 0.005(2) 0.007(2) 0.005(2)
N1 0.013(2) 0.010(2) 0.012(3) 0.0014(19) 0.002(2) 0.003(2)
N2 0.007(2) 0.011(2) 0.009(2) 0.0014(18) 0.0011(19) 0.0004(19)
N3 0.009(2) 0.014(2) 0.006(2) 0.0021(19) 0.0020(19) 0.0021(18)
N4 0.012(2) 0.018(3) 0.012(3) 0.000(2) -0.001(2) 0.006(2)
N5 0.009(2) 0.011(2) 0.013(3) 0.0031(18) 0.005(2) 0.0035(19)
N6 0.011(2) 0.008(2) 0.013(2) 0.0030(18) 0.005(2) 0.0031(18)
N7 0.016(2) 0.011(2) 0.017(3) 0.0027(17) -0.0011(18) 0.0030(19)
N8 0.017(2) 0.009(2) 0.014(2) 0.0043(17) 0.0053(18) 0.0047(18)
O1 0.014(2) 0.013(2) 0.010(2) 0.0022(16) -0.0006(16) 0.0014(16)
O2 0.0136(15) 0.0130(16) 0.0086(16) 0.0040(12) 0.0016(12) 0.0042(12)
O3 0.0094(17) 0.0117(19) 0.026(2) -0.0005(14) 0.0035(17) 0.0024(16)
O4 0.013(2) 0.010(2) 0.015(2) -0.0026(16) 0.0004(16) 0.0061(17)
O5 0.0154(16) 0.0147(17) 0.0130(17) 0.0028(13) 0.0012(13) 0.0060(13)
O6 0.0150(18) 0.0111(19) 0.019(2) -0.0023(15) -0.0033(17) 0.0001(15)
O7 0.019(2) 0.013(2) 0.016(2) 0.0024(17) 0.0071(19) 0.0024(18)
O8 0.016(2) 0.012(2) 0.015(2) 0.0001(17) 0.0075(18) 0.0013(17)
O9 0.020(2) 0.033(2) 0.014(2) 0.0043(18) 0.0048(18) 0.0068(19)
O10 0.030(2) 0.044(3) 0.016(2) 0.0090(19) 0.0006(17) -0.0081(17)
O11 0.0130(18) 0.027(2) 0.032(2) 0.0078(16) 0.0106(17) 0.0138(19)
O12 0.0180(17) 0.032(2) 0.0098(18) 0.0065(15) -0.0018(14) -0.0058(15)
O13 0.0120(17) 0.021(2) 0.020(2) 0.0032(15) 0.0047(15) 0.0075(16)
O14 0.017(2) 0.035(3) 0.015(2) 0.0052(18) 0.0093(18) 0.0048(19)

loop_
_atom_type_symbol
_atom_type_description
_atom_type_scat_dispersion_real
_atom_type_scat_dispersion_imag
_atom_type_scat_source
C C 0.0033 0.0016 'International Tables Vol C Tables 4.2.6.8 and 6.1.1.4'
H H 0.0000 0.0000 'International Tables Vol C Tables 4.2.6.8 and 6.1.1.4'
Cu Cu 0.3201 1.2651 'International Tables Vol C Tables 4.2.6.8 and 6.1.1.4'
N N 0.0061 0.0033 'International Tables Vol C Tables 4.2.6.8 and 6.1.1.4'
O O 0.0106 0.0060 'International Tables Vol C Tables 4.2.6.8 and 6.1.1.4'

loop_
_geom_angle_atom_site_label_1
_geom_angle_atom_site_label_2
_geom_angle_atom_site_label_3
_geom_angle
O1 Cu1 N1 84.38(18)
O1 Cu1 N3 91.13(19)
N1 Cu1 N3 170.06(19)
O1 Cu1 N2 165.59(17)
N1 Cu1 N2 100.0(2)
N3 Cu1 N2 82.3(2)
O1 Cu1 O7 96.66(15)
N1 Cu1 O7 96.24(16)
N3 Cu1 O7 93.08(16)
N2 Cu1 O7 96.51(17)
O4 Cu2 N4 85.13(19)
O4 Cu2 N6 91.07(19)
N4 Cu2 N6 169.7(2)
O4 Cu2 N5 166.03(17)
N4 Cu2 N5 100.0(2)
N6 Cu2 N5 81.6(2)
O4 Cu2 O8 96.29(15)
N4 Cu2 O8 96.65(17)
N6 Cu2 O8 93.33(16)
N5 Cu2 O8 96.01(17)
O2 C1 O1 124.7(5)
O2 C1 C2 118.7(4)
O1 C1 C2 116.6(4)
N1 C2 C3 113.4(3)
N1 C2 C1 109.0(4)
C3 C2 C1 111.4(3)
O3 C3 C2 108.7(4)
N2 C4 C5 121.6(6)
C6 C5 C4 120.8(5)
C5 C6 C7 119.1(5)
C15 C7 C6 117.2(5)
C15 C7 C8 118.6(5)
C6 C7 C8 124.1(5)
C9 C8 C7 120.4(6)
C8 C9 C10 121.6(6)
C11 C10 C9 125.3(5)
C11 C10 C14 115.8(5)
C9 C10 C14 118.9(5)
C12 C11 C10 120.1(6)
C11 C12 C13 120.0(5)
N3 C13 C12 122.0(6)
N3 C14 C15 118.0(5)
N3 C14 C10 122.8(5)
C15 C14 C10 119.2(5)
N2 C15 C7 122.4(5)
N2 C15 C14 116.3(5)
C7 C15 C14 121.3(5)
O5 C16 O4 124.8(5)
O5 C16 C17 118.0(4)
O4 C16 C17 117.2(4)
N4 C17 C18 110.7(4)
N4 C17 C16 110.1(4)
C18 C17 C16 111.5(4)
O6 C18 C17 111.8(4)
N5 C19 C20 122.7(6)
C21 C20 C19 119.1(5)
C20 C21 C22 120.0(6)
C30 C22 C21 116.1(5)
C30 C22 C23 119.3(5)
C21 C22 C23 124.6(6)
C24 C23 C22 121.2(6)
C23 C24 C25 120.6(5)
C29 C25 C26 118.0(5)
C29 C25 C24 118.8(5)
C26 C25 C24 123.2(5)
C27 C26 C25 118.8(5)
C26 C27 C28 119.6(5)
N6 C28 C27 121.6(5)
C25 C29 N6 124.0(5)
C25 C29 C30 121.5(5)
N6 C29 C30 114.5(5)
N5 C30 C22 124.8(5)
N5 C30 C29 116.8(5)
C22 C30 C29 118.5(5)
C2 N1 Cu1 106.5(3)
C4 N2 C15 118.8(5)
C4 N2 Cu1 129.8(4)
C15 N2 Cu1 111.4(3)
C13 N3 C14 119.4(5)
C13 N3 Cu1 128.7(4)
C14 N3 Cu1 111.9(4)
C17 N4 Cu2 109.5(3)
C19 N5 C30 117.4(5)
C19 N5 Cu2 129.6(4)
C30 N5 Cu2 113.0(4)
C28 N6 C29 117.9(5)
C28 N6 Cu2 128.0(4)
C29 N6 Cu2 114.1(4)
O9 N7 O10 118.3(5)
O9 N7 O11 121.5(5)
O10 N7 O11 120.2(5)
O14 N8 O13 120.4(5)
O14 N8 O12 119.4(5)
O13 N8 O12 120.2(5)
C1 O1 Cu1 114.6(4)
C16 O4 Cu2 116.4(3)

loop_
_geom_bond_atom_site_label_1
_geom_bond_atom_site_label_2
_geom_bond_distance
Cu1 O1 1.934(4)
Cu1 N1 1.998(5)
Cu1 N3 2.013(5)
Cu1 N2 2.027(5)
Cu1 O7 2.275(3)
Cu2 O4 1.938(4)
Cu2 N4 1.999(5)
Cu2 N6 2.005(5)
Cu2 N5 2.018(5)
Cu2 O8 2.265(3)
C1 O2 1.232(6)
C1 O1 1.286(6)
C1 C2 1.540(6)
C2 N1 1.483(6)
C2 C3 1.516(5)
C3 O3 1.430(6)
C4 N2 1.312(8)
C4 C5 1.411(9)
C5 C6 1.350(8)
C6 C7 1.413(8)
C7 C15 1.407(8)
C7 C8 1.438(7)
C8 C9 1.374(8)
C9 C10 1.421(8)
C10 C11 1.414(8)
C10 C14 1.430(7)
C11 C12 1.358(8)
C12 C13 1.399(8)
C13 N3 1.315(7)
C14 N3 1.347(8)
C14 C15 1.417(8)
C15 N2 1.374(6)
C16 O5 1.240(6)
C16 O4 1.271(6)
C16 C17 1.535(6)
C17 N4 1.494(6)
C17 C18 1.511(6)
C18 O6 1.419(6)
C19 N5 1.338(8)
C19 C20 1.392(8)
C20 C21 1.386(8)
C21 C22 1.408(8)
C22 C30 1.395(8)
C22 C23 1.439(7)
C23 C24 1.351(8)
C24 C25 1.446(8)
C25 C29 1.368(7)
C25 C26 1.414(8)
C26 C27 1.385(8)
C27 C28 1.412(7)
C28 N6 1.343(7)
C29 N6 1.370(8)
C29 C30 1.451(8)
C30 N5 1.355(7)
N7 O9 1.242(6)
N7 O10 1.253(6)
N7 O11 1.255(6)
N8 O14 1.253(6)
N8 O13 1.254(6)
N8 O12 1.265(6)
